data_7160664
loop_
_publ_author_name
'Rahimi, Najmeh'
'Sehrish, Saba'
'Akompong, Samuel K.'
'Barnes, Bayler G.'
'Windorff, Cory J.'
'Talipov, Marat R.'
'Tello-Aburto, Rodolfo'

_publ_section_title
;
 Annulative endoperoxidation of tetronates.
;
_journal_issue 34
_journal_name_full 'Organic &amp; biomolecular chemistry'
_journal_page_first 7719
_journal_page_last 7723
_journal_paper_doi 10.1039/d5ob00663e
_journal_volume 23
_journal_year 2025
_chemical_formula_moiety 'C10 H14 O5'
_chemical_formula_sum 'C10 H14 O5'
_chemical_formula_weight 214.21
_chemical_name_systematic (3aR,6aS,10aS)-3a-hydroxyoctahydro-1H-benzo[d]furo[3,4-c][1,2]dioxin-1-one
_space_group_crystal_system monoclinic
_space_group_IT_number 14
_space_group_name_Hall '-P 2yn'
_space_group_name_H-M_alt 'P 1 21/n 1'
_atom_sites_solution_hydrogens geom
_atom_sites_solution_primary dual
_audit_creation_date 2025-07-28
_audit_creation_method
;
Olex2 1.5-ac6-015
(compiled 2023.12.04 svn.r209d9fb2 for Rigaku Oxford Diffraction, GUI svn.r6873)
;
_audit_update_record
;
2025-07-28 deposited with the CCDC.	2025-08-07 downloaded from the CCDC.
;
_cell_angle_alpha 90
_cell_angle_beta 107.398(4)
_cell_angle_gamma 90
_cell_formula_units_Z 4
_cell_length_a 9.9717(4)
_cell_length_b 8.9531(3)
_cell_length_c 11.4158(4)
_cell_measurement_reflns_used 4695
_cell_measurement_temperature 120.3(4)
_cell_measurement_theta_max 80.0400
_cell_measurement_theta_min 5.1550
_cell_volume 972.55(6)
_computing_cell_refinement 'CrysAlisPro 1.171.43.127a (Rigaku OD, 2024)'
_computing_data_collection 'CrysAlisPro 1.171.43.127a (Rigaku OD, 2024)'
_computing_data_reduction 'CrysAlisPro 1.171.43.127a (Rigaku OD, 2024)'
_computing_molecular_graphics 'Olex2 1.5-ac6-015 (Dolomanov et al., 2009)'
_computing_publication_material 'Olex2 1.5-ac6-015 (Dolomanov et al., 2009)'
_computing_structure_refinement 'SHELXL 2019/3 (Sheldrick, 2015)'
_computing_structure_solution 'SHELXT  (Sheldrick, 2015)'
_diffrn_ambient_environment N~2~
_diffrn_ambient_temperature 120.3(4)
_diffrn_detector 'Hybrid Pixel Array Detector'
_diffrn_detector_area_resol_mean 10.0000
_diffrn_detector_type HyPix
_diffrn_measured_fraction_theta_full 0.999
_diffrn_measured_fraction_theta_max 0.992
_diffrn_measurement_details
;
List of Runs (angles in degrees, time in seconds):

  # Type    Start    End  Width  t~exp~   \w     \q     \k     \f   Frames
#--------------------------------------------------------------------------
  1  \w    -99.00 -22.00   0.50    0.18    --  -38.28 142.00 160.00  154
  2  \w   -123.00 -63.00   0.50    0.18    --  -38.28-142.00 103.00  120
  3  \w   -122.00 -72.00   0.50    0.18    --  -38.28-129.00 -84.00  100
  4  \w     44.00 120.00   0.50    0.18    --   38.28-142.00 103.00  152
  5  \w   -165.00 -71.00   0.50    0.70    --  -84.64-129.00 -84.00  188
  6  \w    -98.00 -22.00   0.50    0.70    --  -84.64 142.00 160.00  152
  7  \w   -155.00 -62.00   0.50    0.70    --  -84.64-142.00 103.00  186
  8  \w     44.00 124.00   0.50    0.70    --   84.64-142.00 103.00  160
  9  \w     37.00 114.00   0.50    0.70    --   84.64-129.00 -84.00  154
 10  \w    -98.00 -23.00   0.50    0.70    -- -106.00 142.00 160.00  150
 11  \w     46.00 115.00   0.50    0.70    --  131.00-129.00 -84.00  138
 12  \w     45.00 125.00   0.50    0.70    --  131.00-142.00 103.00  160
 13  \w     84.00 172.00   0.50    0.70    --  131.00 142.00 160.00  176
 14  \w    -31.00  44.00   0.50    0.18    --  -38.28  19.00-180.00  150
 15  \w    -31.00  44.00   0.50    0.18    --  -38.28  19.00 -60.00  150
 16  \w   -132.00 -86.00   0.50    0.18    --  -38.28 -99.00 120.00   92
 17  \w    -31.00  44.00   0.50    0.18    --  -38.28  19.00-180.00  150
 18  \w   -177.00-145.00   0.50    0.70    --  -84.64  15.00-180.00   64
 19  \w   -177.00-145.00   0.50    0.70    --  -84.64  15.00-150.00   64
 20  \w    -46.00  -2.00   0.50    0.70    --  -84.64  45.00   0.00   88
 21  \w   -177.00-145.00   0.50    0.70    --  -84.64  15.00 -30.00   64
 22  \w     -8.00  47.00   0.50    0.70    --   84.64 -30.00  60.00  110
 23  \w     -8.00  47.00   0.50    0.70    --   84.64 -30.00 150.00  110
 24  \w    103.00 163.00   0.50    0.70    --   84.64 111.00 -90.00  120
 25  \w    -81.00 -25.00   0.50    0.70    -- -106.00 104.00 -30.00  112
 26  \w    -51.00 -23.00   0.50    0.70    -- -106.00  50.00 -60.00   56
 27  \w    -51.00 -23.00   0.50    0.70    -- -106.00  50.00 -30.00   56
 28  \w    -51.00 -23.00   0.50    0.70    -- -106.00  50.00  30.00   56
 29  \w    106.00 178.00   0.50    0.70    --  131.00 104.00 -30.00  144
 30  \w     43.00  80.00   0.50    0.70    --  131.00 -64.00 -30.00   74
 31  \w     38.00 107.00   0.50    0.70    --  131.00-104.00  90.00  138
 32  \w     43.00  80.00   0.50    0.70    --  131.00 -64.00  30.00   74
 33  \w     89.00 178.00   0.50    0.70    --  131.00  64.00-180.00  178
 34  \w     38.00 107.00   0.50    0.70    --  131.00-104.00  90.00  138
 35  \w     38.00 107.00   0.50    0.70    --  131.00-104.00 120.00  138
 36  \w    151.00 178.00   0.50    0.70    --  131.00 -12.00  90.00   54
 37  \w    151.00 178.00   0.50    0.70    --  131.00 -12.00-180.00   54
 38  \w     34.00 106.00   0.50    0.70    --  131.00 -92.00 150.00  144
 39  \w     89.00 178.00   0.50    0.70    --  131.00  64.00  90.00  178
 40  \w     38.00 107.00   0.50    0.70    --  131.00-104.00 150.00  138
 41  \w     35.00 101.00   0.50    0.70    --  131.00 -77.00 -30.00  132
 42  \w    151.00 178.00   0.50    0.70    --  131.00 -12.00 120.00   54
 43  \w     38.00 107.00   0.50    0.70    --  131.00-104.00 -90.00  138
 44  \w     89.00 178.00   0.50    0.70    --  131.00  64.00  90.00  178
 45  \w     83.00 178.00   0.50    0.70    --  131.00  50.00-150.00  190
 46  \w     34.00 106.00   0.50    0.70    --  131.00 -92.00 120.00  144
 47  \w     35.00 101.00   0.50    0.70    --  131.00 -77.00 120.00  132
 48  \w     35.00 101.00   0.50    0.70    --  131.00 -77.00 150.00  132
 49  \w     38.00 107.00   0.50    0.70    --  131.00-104.00-120.00  138
 50  \w    106.00 178.00   0.50    0.70    --  131.00 104.00  60.00  144
 51  \w     89.00 178.00   0.50    0.70    --  131.00  64.00 120.00  178
 52  \w     43.00  80.00   0.50    0.70    --  131.00 -64.00 150.00   74
 53  \w   -128.00  33.00   0.50    0.18    --  -38.28 -38.00 150.00  322
 54  \w    -21.00  18.00   0.50    0.18    --   38.28 101.00  67.87   78
;
_diffrn_measurement_device 'four-circle diffractometer'
_diffrn_measurement_device_type 'XtaLAB Synergy, Dualflex, HyPix'
_diffrn_measurement_method '\w scans'
_diffrn_orient_matrix_type 'CrysAlisPro convention (1999,Acta A55,543-557)'
_diffrn_orient_matrix_UB_11 0.0766415000
_diffrn_orient_matrix_UB_12 0.1149459000
_diffrn_orient_matrix_UB_13 -0.0574167000
_diffrn_orient_matrix_UB_21 0.0757671000
_diffrn_orient_matrix_UB_22 -0.1279507000
_diffrn_orient_matrix_UB_23 -0.0448878000
_diffrn_orient_matrix_UB_31 -0.1206691000
_diffrn_orient_matrix_UB_32 -0.0071094000
_diffrn_orient_matrix_UB_33 -0.1211896000
_diffrn_radiation_monochromator mirror
_diffrn_radiation_probe x-ray
_diffrn_radiation_type 'Cu K\a'
_diffrn_radiation_wavelength 1.54184
_diffrn_reflns_av_R_equivalents 0.0525
_diffrn_reflns_av_unetI/netI 0.0361
_diffrn_reflns_Laue_measured_fraction_full 0.999
_diffrn_reflns_Laue_measured_fraction_max 0.992
_diffrn_reflns_limit_h_max 12
_diffrn_reflns_limit_h_min -12
_diffrn_reflns_limit_k_max 11
_diffrn_reflns_limit_k_min -11
_diffrn_reflns_limit_l_max 13
_diffrn_reflns_limit_l_min -14
_diffrn_reflns_number 10181
_diffrn_reflns_point_group_measured_fraction_full 0.999
_diffrn_reflns_point_group_measured_fraction_max 0.992
_diffrn_reflns_theta_full 67.684
_diffrn_reflns_theta_max 79.946
_diffrn_reflns_theta_min 5.177
_diffrn_source 'micro-focus sealed X-ray tube'
_diffrn_source_type 'PhotonJet (Cu) X-ray Source'
_exptl_absorpt_coefficient_mu 0.999
_exptl_absorpt_correction_T_max 1.00000
_exptl_absorpt_correction_T_min 0.85943
_exptl_absorpt_correction_type multi-scan
_exptl_absorpt_process_details
;
CrysAlisPro 1.171.43.127a (Rigaku Oxford Diffraction, 2024)
Empirical absorption correction using spherical harmonics,
implemented in SCALE3 ABSPACK scaling algorithm.
;
_exptl_crystal_colour 'Clear - Colorless'
_exptl_crystal_colour_lustre clear
_exptl_crystal_colour_modifier -
_exptl_crystal_colour_primary Colorless
_exptl_crystal_density_diffrn 1.463
_exptl_crystal_description needle
_exptl_crystal_F_000 456
_exptl_crystal_preparation
'Stirring 3-(hex-5-en-1-yl)-4-hydroxyfuran-2(5H)-one in dichloromethane at room temperature for 6 days'
_exptl_crystal_recrystallization_method 'Vapour diffusion of hexane into a DCM solution'
_exptl_crystal_size_max 0.526
_exptl_crystal_size_mid 0.047
_exptl_crystal_size_min 0.023
_refine_diff_density_max 0.450
_refine_diff_density_min -0.351
_refine_diff_density_rms 0.061
_refine_ls_extinction_method none
_refine_ls_goodness_of_fit_ref 1.092
_refine_ls_hydrogen_treatment constr
_refine_ls_matrix_type full
_refine_ls_number_parameters 137
_refine_ls_number_reflns 2102
_refine_ls_number_restraints 0
_refine_ls_restrained_S_all 1.092
_refine_ls_R_factor_all 0.0617
_refine_ls_R_factor_gt 0.0543
_refine_ls_shift/su_max 0.000
_refine_ls_shift/su_mean 0.000
_refine_ls_structure_factor_coef Fsqd
_refine_ls_weighting_details 'w=1/[\s^2^(Fo^2^)+(0.0792P)^2^+0.6295P] where P=(Fo^2^+2Fc^2^)/3'
_refine_ls_weighting_scheme calc
_refine_ls_wR_factor_gt 0.1524
_refine_ls_wR_factor_ref 0.1580
_reflns_Friedel_coverage 0.000
_reflns_number_gt 1795
_reflns_number_total 2102
_reflns_threshold_expression 'I > 2\s(I)'
_cod_data_source_file d5ob00663e2.cif
_cod_data_source_block 20250701_nar9_1_auto
_cod_depositor_comments
;
The following automatic conversions were performed:

data item '_exptl_crystal_colour_lustre' value 'Clear' was changed to
'clear' in accordance with the
/home/data/users/saulius/crontab/automatic-downloads/rss-feeds/RSC/lib/dictionaries/cif_core.dic
dictionary named 'cif_core.dic' version 2.4.2 last updated on
2011-04-26.

Automatic conversion script
Id: cif_fix_values 8170 2020-07-09 18:12:32Z antanas 

 Adding full bibliography for 7160662--7160664.cif.
;
_cod_database_code 7160664
_shelx_shelxl_version_number 2019/3
_chemical_oxdiff_formula 'C H O'
_shelx_space_group_comment
;
The symmetry employed for this shelxl refinement is uniquely defined
by the following loop, which should always be used as a source of
symmetry information in preference to the above space-group names.
They are only intended as comments.
;
_shelx_estimated_absorpt_t_max 0.977
_shelx_estimated_absorpt_t_min 0.622
_olex2_refinement_description
;
1. Fixed Uiso
 At 1.2 times of:
  All C(H) groups, All C(H,H) groups
 At 1.5 times of:
  All O(H) groups
2.a Ternary CH refined with riding coordinates:
 C1(H1)
2.b Secondary CH2 refined with riding coordinates:
 C9(H9A,H9B), C3(H3A,H3B), C7(H7A,H7B), C6(H6A,H6B), C4(H4A,H4B), C5(H5A,H5B)
2.c Idealised tetrahedral OH refined as rotating group:
 O3(H3)
;
_olex2_date_sample_data_collection 2025-07-01
_olex2_exptl_crystal_mounting_method 'in NVH oil on a nylon loop under a nitrogen cold stream'
_olex2_submission_original_sample_id 20250701_NAR9_1
_olex2_submission_special_instructions 'No special instructions were received'
_oxdiff_exptl_absorpt_empirical_details
;
Empirical correction (ABSPACK) includes:
- Absorption correction using spherical harmonics
- Frame scaling
;
_oxdiff_exptl_absorpt_empirical_full_max 3.072
_oxdiff_exptl_absorpt_empirical_full_min 0.657

loop_
_space_group_symop_operation_xyz
'x, y, z'
'-x+1/2, y+1/2, -z+1/2'
'-x, -y, -z'
'x-1/2, -y-1/2, z-1/2'

loop_
_atom_site_label
_atom_site_type_symbol
_atom_site_fract_x
_atom_site_fract_y
_atom_site_fract_z
_atom_site_U_iso_or_equiv
_atom_site_adp_type
_atom_site_occupancy
_atom_site_site_symmetry_order
_atom_site_calc_flag
_atom_site_refinement_flags_posn
_atom_site_refinement_flags_adp
_atom_site_refinement_flags_occupancy
_atom_site_disorder_assembly
_atom_site_disorder_group
O3 O 0.11525(15) 0.36623(17) 0.31476(12) 0.0315(4) Uani 1 1 d . . . . .
H3 H 0.081920 0.368223 0.237940 0.047 Uiso 1 1 calc R U . . .
O2 O 0.17329(15) 0.11318(16) 0.31462(12) 0.0304(3) Uani 1 1 d . . . . .
O4 O 0.46086(14) 0.21348(17) 0.36766(12) 0.0303(3) Uani 1 1 d . . . . .
O5 O 0.54120(14) 0.15996(17) 0.56456(13) 0.0319(4) Uani 1 1 d . . . . .
O1 O 0.08974(15) 0.05969(18) 0.39079(13) 0.0340(4) Uani 1 1 d . . . . .
C10 C 0.44685(19) 0.2068(2) 0.48056(17) 0.0253(4) Uani 1 1 d . . . . .
C2 C 0.30638(19) 0.2708(2) 0.48495(16) 0.0251(4) Uani 1 1 d . . . . .
C8 C 0.2223(2) 0.2618(2) 0.34811(17) 0.0259(4) Uani 1 1 d . . . . .
C1 C 0.2444(2) 0.1789(2) 0.57030(17) 0.0282(4) Uani 1 1 d . . . . .
H1 H 0.321703 0.156934 0.647258 0.034 Uiso 1 1 calc R U . . .
C9 C 0.3348(2) 0.2746(2) 0.28220(18) 0.0306(4) Uani 1 1 d . . . . .
H9A H 0.307562 0.216714 0.204758 0.037 Uiso 1 1 calc R U . . .
H9B H 0.349144 0.380177 0.263203 0.037 Uiso 1 1 calc R U . . .
C3 C 0.3393(2) 0.4340(2) 0.53102(19) 0.0326(5) Uani 1 1 d . . . . .
H3A H 0.425656 0.433888 0.601963 0.039 Uiso 1 1 calc R U . . .
H3B H 0.358811 0.493761 0.464997 0.039 Uiso 1 1 calc R U . . .
C7 C 0.1889(2) 0.0307(2) 0.50873(18) 0.0333(5) Uani 1 1 d . . . . .
H7A H 0.267778 -0.029980 0.498769 0.040 Uiso 1 1 calc R U . . .
H7B H 0.142837 -0.025905 0.560489 0.040 Uiso 1 1 calc R U . . .
C6 C 0.1281(2) 0.2618(3) 0.60542(19) 0.0357(5) Uani 1 1 d . . . . .
H6A H 0.046073 0.274098 0.531508 0.043 Uiso 1 1 calc R U . . .
H6B H 0.097880 0.201284 0.665611 0.043 Uiso 1 1 calc R U . . .
C4 C 0.2218(2) 0.5097(3) 0.5693(2) 0.0403(5) Uani 1 1 d . . . . .
H4A H 0.255073 0.607751 0.606979 0.048 Uiso 1 1 calc R U . . .
H4B H 0.140530 0.527390 0.495791 0.048 Uiso 1 1 calc R U . . .
C5 C 0.1759(2) 0.4144(3) 0.6603(2) 0.0423(6) Uani 1 1 d . . . . .
H5A H 0.097820 0.464364 0.681760 0.051 Uiso 1 1 calc R U . . .
H5B H 0.255118 0.402568 0.736430 0.051 Uiso 1 1 calc R U . . .

loop_
_atom_site_aniso_label
_atom_site_aniso_U_11
_atom_site_aniso_U_22
_atom_site_aniso_U_33
_atom_site_aniso_U_23
_atom_site_aniso_U_13
_atom_site_aniso_U_12
O3 0.0303(7) 0.0345(7) 0.0248(7) 0.0000(6) 0.0010(6) 0.0088(6)
O2 0.0344(7) 0.0311(7) 0.0261(7) -0.0043(5) 0.0094(6) -0.0040(6)
O4 0.0284(7) 0.0389(8) 0.0242(7) 0.0030(6) 0.0087(6) 0.0040(6)
O5 0.0261(7) 0.0407(8) 0.0259(7) -0.0019(6) 0.0031(6) 0.0054(6)
O1 0.0303(7) 0.0428(8) 0.0287(7) -0.0018(6) 0.0085(6) -0.0055(6)
C10 0.0251(9) 0.0271(9) 0.0223(9) -0.0019(7) 0.0051(7) -0.0008(7)
C2 0.0237(9) 0.0281(9) 0.0222(9) -0.0029(7) 0.0047(7) 0.0017(7)
C8 0.0266(9) 0.0255(9) 0.0243(9) -0.0007(7) 0.0054(7) 0.0029(7)
C1 0.0261(9) 0.0373(10) 0.0201(8) -0.0004(7) 0.0052(7) 0.0026(8)
C9 0.0315(10) 0.0361(10) 0.0234(9) 0.0054(7) 0.0069(8) 0.0037(8)
C3 0.0298(9) 0.0311(10) 0.0329(10) -0.0078(8) 0.0034(8) 0.0002(8)
C7 0.0330(10) 0.0357(10) 0.0317(10) 0.0031(8) 0.0108(9) 0.0000(8)
C6 0.0311(10) 0.0494(13) 0.0277(10) -0.0068(9) 0.0104(8) 0.0031(9)
C4 0.0360(11) 0.0373(11) 0.0423(12) -0.0165(9) 0.0035(10) 0.0061(9)
C5 0.0360(11) 0.0558(14) 0.0331(11) -0.0183(10) 0.0074(9) 0.0068(10)

loop_
_atom_type_symbol
_atom_type_description
_atom_type_scat_dispersion_real
_atom_type_scat_dispersion_imag
_atom_type_scat_source
C C 0.0181 0.0091 'International Tables Vol C Tables 4.2.6.8 and 6.1.1.4'
H H 0.0000 0.0000 'International Tables Vol C Tables 4.2.6.8 and 6.1.1.4'
O O 0.0492 0.0322 'International Tables Vol C Tables 4.2.6.8 and 6.1.1.4'

loop_
_geom_angle_atom_site_label_1
_geom_angle_atom_site_label_2
_geom_angle_atom_site_label_3
_geom_angle
_geom_angle_site_symmetry_1
_geom_angle_site_symmetry_3
_geom_angle_publ_flag
C8 O2 O1 110.97(13) . . ?
C10 O4 C9 110.23(14) . . ?
C7 O1 O2 105.25(13) . . ?
O4 C10 C2 112.05(15) . . ?
O5 C10 O4 120.15(17) . . ?
O5 C10 C2 127.73(17) . . ?
C10 C2 C8 99.99(14) . . ?
C10 C2 C1 111.45(16) . . ?
C10 C2 C3 105.12(15) . . ?
C8 C2 C1 114.49(15) . . ?
C8 C2 C3 112.90(16) . . ?
C1 C2 C3 111.87(16) . . ?
O3 C8 O2 112.42(15) . . ?
O3 C8 C2 112.65(15) . . ?
O3 C8 C9 115.63(16) . . ?
O2 C8 C2 111.07(15) . . ?
O2 C8 C9 100.39(15) . . ?
C9 C8 C2 103.79(15) . . ?
C7 C1 C2 109.40(15) . . ?
C7 C1 C6 110.13(17) . . ?
C6 C1 C2 112.75(17) . . ?
O4 C9 C8 104.88(14) . . ?
C4 C3 C2 114.32(17) . . ?
O1 C7 C1 109.16(16) . . ?
C5 C6 C1 112.07(18) . . ?
C5 C4 C3 111.17(19) . . ?
C4 C5 C6 110.20(17) . . ?

loop_
_geom_bond_atom_site_label_1
_geom_bond_atom_site_label_2
_geom_bond_distance
_geom_bond_site_symmetry_2
_geom_bond_publ_flag
O3 C8 1.384(2) . ?
O2 O1 1.4535(19) . ?
O2 C8 1.430(2) . ?
O4 C10 1.339(2) . ?
O4 C9 1.449(2) . ?
O5 C10 1.200(2) . ?
O1 C7 1.436(2) . ?
C10 C2 1.528(3) . ?
C2 C8 1.538(2) . ?
C2 C1 1.539(3) . ?
C2 C3 1.554(3) . ?
C8 C9 1.530(3) . ?
C1 C7 1.526(3) . ?
C1 C6 1.528(3) . ?
C3 C4 1.526(3) . ?
C6 C5 1.519(3) . ?
C4 C5 1.517(4) . ?
